data_7715857
loop_
_publ_author_name
'Garc&#xed;a-Garc&#xed;a, Amalia'
'Medina-O'donnell, Marta'
'Rojas, Sara'
'Cano-Morenilla, Mariola'
'Morales, Juan'
'Quesada-Moreno, Mar&#xed;a Mar'
'Sainz, Juan'
'Vitorica-Yrezabal, I&#xf1;igo J'
'Rodr&#xed;guez-Di&#xe9;guez, Antonio'
'Navarro, Amparo'
'Reyes-Zurita, Fernando J'

_publ_section_title
;
 Modulating anti-inflammatory and anticancer properties by designing a
 family of metal-complexes based on 5-nitropicolinic acid.
;
_journal_issue 21
_journal_name_full 'Dalton transactions (Cambridge, England : 2003)'
_journal_page_first 8988
_journal_page_last 9000
_journal_paper_doi 10.1039/d4dt00265b
_journal_volume 53
_journal_year 2024
_chemical_formula_moiety 'C12 H10 N4 Ni O10'
_chemical_formula_sum 'C12 H10 N4 Ni O10'
_chemical_formula_weight 428.95
_space_group_crystal_system monoclinic
_space_group_IT_number 14
_space_group_name_Hall '-P 2yn'
_space_group_name_H-M_alt 'P 1 21/n 1'
_atom_sites_solution_hydrogens mixed
_atom_sites_solution_primary dual
_audit_creation_date 2024-03-21
_audit_creation_method
;
Olex2 1.5
(compiled 2024.02.16 svn.r378c4104 for OlexSys, GUI svn.r6928)
;
_audit_update_record
;
2024-03-27 deposited with the CCDC.	2024-04-04 downloaded from the CCDC.
;
_cell_angle_alpha 90
_cell_angle_beta 111.764(6)
_cell_angle_gamma 90
_cell_formula_units_Z 2
_cell_length_a 5.0700(7)
_cell_length_b 24.784(4)
_cell_length_c 6.4982(13)
_cell_measurement_reflns_used 754
_cell_measurement_temperature 100.00
_cell_measurement_theta_max 25.62
_cell_measurement_theta_min 3.29
_cell_volume 758.3(2)
_computing_cell_refinement 'SAINT V8.40B (?, 2016)'
_computing_data_reduction 'SAINT V8.40B (?, 2016)'
_computing_molecular_graphics 'Olex2 1.5 (Dolomanov et al., 2009)'
_computing_publication_material 'Olex2 1.5 (Dolomanov et al., 2009)'
_computing_structure_refinement 'SHELXL 2018/3 (Sheldrick, 2015)'
_computing_structure_solution 'SHELXT 2018/2 (Sheldrick, 2018)'
_diffrn_ambient_temperature 100.00
_diffrn_measured_fraction_theta_full 0.999
_diffrn_measured_fraction_theta_max 0.997
_diffrn_measurement_device_type 'Bruker APEX-II CCD'
_diffrn_measurement_method '\f and \w scans'
_diffrn_radiation_type MoK\a
_diffrn_radiation_wavelength 0.71073
_diffrn_reflns_av_R_equivalents 0.1385
_diffrn_reflns_av_unetI/netI 0.0861
_diffrn_reflns_Laue_measured_fraction_full 0.999
_diffrn_reflns_Laue_measured_fraction_max 0.997
_diffrn_reflns_limit_h_max 5
_diffrn_reflns_limit_h_min -6
_diffrn_reflns_limit_k_max 30
_diffrn_reflns_limit_k_min -30
_diffrn_reflns_limit_l_max 8
_diffrn_reflns_limit_l_min -8
_diffrn_reflns_number 8752
_diffrn_reflns_point_group_measured_fraction_full 0.999
_diffrn_reflns_point_group_measured_fraction_max 0.997
_diffrn_reflns_theta_full 25.242
_diffrn_reflns_theta_max 26.420
_diffrn_reflns_theta_min 3.288
_diffrn_source_current 1.0
_diffrn_source_power 0.05
_diffrn_source_voltage 50.0
_diffrn_standards_number 0
_exptl_absorpt_coefficient_mu 1.350
_exptl_absorpt_correction_T_max 0.7454
_exptl_absorpt_correction_T_min 0.5852
_exptl_absorpt_correction_type multi-scan
_exptl_absorpt_process_details
;
SADABS-2016/2 (Bruker,2016/2) was used for absorption correction.
wR2(int) was 0.1029 before and 0.0829 after correction.
The Ratio of minimum to maximum transmission is 0.7851.
The \l/2 correction factor is Not present.
;
_exptl_crystal_colour 'clear light blue'
_exptl_crystal_colour_lustre clear
_exptl_crystal_colour_modifier light
_exptl_crystal_colour_primary blue
_exptl_crystal_density_diffrn 1.879
_exptl_crystal_description block
_exptl_crystal_F_000 436
_exptl_crystal_size_max 0.26
_exptl_crystal_size_mid 0.23
_exptl_crystal_size_min 0.22
_refine_diff_density_max 1.506
_refine_diff_density_min -0.922
_refine_diff_density_rms 0.173
_refine_ls_extinction_method none
_refine_ls_goodness_of_fit_ref 1.169
_refine_ls_hydrogen_treatment constr
_refine_ls_matrix_type full
_refine_ls_number_parameters 125
_refine_ls_number_reflns 1552
_refine_ls_number_restraints 0
_refine_ls_restrained_S_all 1.169
_refine_ls_R_factor_all 0.1532
_refine_ls_R_factor_gt 0.0654
_refine_ls_shift/su_max 0.000
_refine_ls_shift/su_mean 0.000
_refine_ls_structure_factor_coef Fsqd
_refine_ls_weighting_details 'w=1/[\s^2^(Fo^2^)+(0.0858P)^2^+5.2014P] where P=(Fo^2^+2Fc^2^)/3'
_refine_ls_weighting_scheme calc
_refine_ls_wR_factor_gt 0.1547
_refine_ls_wR_factor_ref 0.2380
_reflns_Friedel_coverage 0.000
_reflns_number_gt 911
_reflns_number_total 1552
_reflns_threshold_expression 'I > 2\s(I)'
_cod_data_source_file d4dt00265b2.cif
_cod_data_source_block Compound5
_cod_depositor_comments 'Adding full bibliography for 7715854--7715859.cif.'
_cod_database_code 7715857
_shelx_shelxl_version_number 2018/3
_shelx_space_group_comment
;
The symmetry employed for this shelxl refinement is uniquely defined
by the following loop, which should always be used as a source of
symmetry information in preference to the above space-group names.
They are only intended as comments.
;
_shelx_estimated_absorpt_t_max 0.756
_shelx_estimated_absorpt_t_min 0.720
_olex2_refinement_description
;
1. Fixed Uiso
 At 1.2 times of:
  All C(H) groups
 At 1.5 times of:
  All O(H,H) groups
2.a Rotating group:
 O1W(H1WA,H1WB)
2.b Aromatic/amide H refined with riding coordinates:
 C3(H3), C4(H4), C6(H6)
;
_olex2_submission_special_instructions 'No special instructions were received'

loop_
_space_group_symop_operation_xyz
'x, y, z'
'-x+1/2, y+1/2, -z+1/2'
'-x, -y, -z'
'x-1/2, -y-1/2, z-1/2'

loop_
_atom_site_label
_atom_site_type_symbol
_atom_site_fract_x
_atom_site_fract_y
_atom_site_fract_z
_atom_site_U_iso_or_equiv
_atom_site_adp_type
_atom_site_occupancy
_atom_site_site_symmetry_order
_atom_site_calc_flag
_atom_site_refinement_flags_posn
_atom_site_refinement_flags_adp
_atom_site_refinement_flags_occupancy
_atom_site_disorder_assembly
_atom_site_disorder_group
Ni1 Ni 0.500000 0.500000 0.500000 0.0246(5) Uani 1 2 d S . P . .
O1W O 0.1406(12) 0.5333(2) 0.2664(9) 0.0279(13) Uani 1 1 d . . . . .
H1WA H 0.163417 0.536659 0.139996 0.042 Uiso 1 1 d R U . . .
H1WB H 0.018127 0.507039 0.242757 0.042 Uiso 1 1 d R U . . .
O1 O 0.3359(11) 0.5158(2) 0.7388(9) 0.0257(12) Uani 1 1 d . . . . .
O2 O 0.3030(12) 0.5812(2) 0.9666(9) 0.0298(13) Uani 1 1 d . . . . .
O4 O 1.0992(12) 0.6759(2) 0.3314(10) 0.0340(14) Uani 1 1 d . . . . .
O3 O 1.1226(13) 0.7396(2) 0.5689(10) 0.0350(14) Uani 1 1 d . . . . .
N1 N 0.6456(13) 0.5792(3) 0.5818(10) 0.0241(14) Uani 1 1 d . . . . .
C1 C 0.3904(16) 0.5623(3) 0.8275(13) 0.0236(16) Uani 1 1 d . . . . .
C2 C 0.5687(17) 0.5990(3) 0.7433(13) 0.0243(17) Uani 1 1 d . . . . .
C3 C 0.6456(17) 0.6497(3) 0.8304(14) 0.0273(18) Uani 1 1 d . . . . .
H3 H 0.591059 0.661999 0.947317 0.033 Uiso 1 1 calc R U . . .
C4 C 0.8023(16) 0.6828(3) 0.7476(13) 0.0259(17) Uani 1 1 d . . . . .
H4 H 0.858579 0.717968 0.804850 0.031 Uiso 1 1 calc R U . . .
C5 C 0.8723(16) 0.6622(3) 0.5789(14) 0.0265(18) Uani 1 1 d . . . . .
N2 N 1.0407(14) 0.6954(3) 0.4853(12) 0.0301(16) Uani 1 1 d . . . . .
C6 C 0.7921(16) 0.6106(3) 0.4943(13) 0.0247(17) Uani 1 1 d . . . . .
H6 H 0.840969 0.597687 0.375400 0.030 Uiso 1 1 calc R U . . .

loop_
_atom_site_aniso_label
_atom_site_aniso_U_11
_atom_site_aniso_U_22
_atom_site_aniso_U_33
_atom_site_aniso_U_23
_atom_site_aniso_U_13
_atom_site_aniso_U_12
Ni1 0.0244(8) 0.0245(8) 0.0283(8) -0.0002(6) 0.0136(6) -0.0008(6)
O1W 0.030(3) 0.029(3) 0.028(3) 0.002(2) 0.015(2) -0.002(2)
O1 0.023(3) 0.030(3) 0.026(3) -0.002(2) 0.011(2) -0.004(2)
O2 0.035(3) 0.032(3) 0.029(3) 0.001(2) 0.020(3) 0.002(3)
O4 0.038(3) 0.031(3) 0.042(4) -0.003(3) 0.026(3) -0.004(3)
O3 0.041(3) 0.027(3) 0.042(4) -0.002(3) 0.021(3) -0.008(3)
N1 0.024(3) 0.026(3) 0.023(3) -0.004(3) 0.009(3) -0.004(3)
C1 0.024(4) 0.022(4) 0.026(4) 0.006(3) 0.010(3) 0.002(3)
C2 0.026(4) 0.025(4) 0.023(4) 0.001(3) 0.010(3) 0.000(3)
C3 0.031(4) 0.022(4) 0.034(5) 0.002(3) 0.018(4) 0.003(3)
C4 0.027(4) 0.024(4) 0.029(4) -0.002(3) 0.012(4) 0.000(3)
C5 0.020(4) 0.025(4) 0.036(5) 0.013(3) 0.012(3) 0.002(3)
N2 0.026(4) 0.025(4) 0.036(4) 0.004(3) 0.007(3) -0.005(3)
C6 0.024(4) 0.023(4) 0.031(4) -0.002(3) 0.014(3) -0.001(3)

loop_
_atom_type_symbol
_atom_type_description
_atom_type_scat_dispersion_real
_atom_type_scat_dispersion_imag
_atom_type_scat_source
C C 0.0033 0.0016 'International Tables Vol C Tables 4.2.6.8 and 6.1.1.4'
H H 0.0000 0.0000 'International Tables Vol C Tables 4.2.6.8 and 6.1.1.4'
N N 0.0061 0.0033 'International Tables Vol C Tables 4.2.6.8 and 6.1.1.4'
Ni Ni 0.3393 1.1124 'International Tables Vol C Tables 4.2.6.8 and 6.1.1.4'
O O 0.0106 0.0060 'International Tables Vol C Tables 4.2.6.8 and 6.1.1.4'

loop_
_geom_angle_atom_site_label_1
_geom_angle_atom_site_label_2
_geom_angle_atom_site_label_3
_geom_angle
_geom_angle_site_symmetry_1
_geom_angle_site_symmetry_3
_geom_angle_publ_flag
O1W Ni1 O1W 180.0(2) . 3_666 ?
O1W Ni1 N1 86.8(2) . . ?
O1W Ni1 N1 93.2(2) . 3_666 ?
O1W Ni1 N1 93.2(2) 3_666 . ?
O1W Ni1 N1 86.8(2) 3_666 3_666 ?
O1 Ni1 O1W 90.9(2) . 3_666 ?
O1 Ni1 O1W 89.1(2) . . ?
O1 Ni1 O1W 89.1(2) 3_666 3_666 ?
O1 Ni1 O1W 90.9(2) 3_666 . ?
O1 Ni1 O1 180.0(4) . 3_666 ?
O1 Ni1 N1 80.4(2) 3_666 3_666 ?
O1 Ni1 N1 80.4(2) . . ?
O1 Ni1 N1 99.6(2) 3_666 . ?
O1 Ni1 N1 99.6(2) . 3_666 ?
N1 Ni1 N1 180.0 . 3_666 ?
Ni1 O1W H1WA 109.9 . . ?
Ni1 O1W H1WB 102.0 . . ?
H1WA O1W H1WB 103.8 . . ?
C1 O1 Ni1 115.8(5) . . ?
C2 N1 Ni1 111.4(5) . . ?
C6 N1 Ni1 129.4(5) . . ?
C6 N1 C2 119.2(6) . . ?
O1 C1 C2 116.0(7) . . ?
O2 C1 O1 126.8(7) . . ?
O2 C1 C2 117.2(7) . . ?
N1 C2 C1 116.5(7) . . ?
N1 C2 C3 122.5(7) . . ?
C3 C2 C1 121.0(7) . . ?
C2 C3 H3 120.1 . . ?
C2 C3 C4 119.9(8) . . ?
C4 C3 H3 120.1 . . ?
C3 C4 H4 121.7 . . ?
C5 C4 C3 116.7(7) . . ?
C5 C4 H4 121.7 . . ?
C4 C5 N2 119.1(7) . . ?
C4 C5 C6 122.2(7) . . ?
C6 C5 N2 118.7(7) . . ?
O4 N2 C5 117.7(7) . . ?
O3 N2 O4 124.2(7) . . ?
O3 N2 C5 118.1(7) . . ?
N1 C6 C5 119.5(7) . . ?
N1 C6 H6 120.2 . . ?
C5 C6 H6 120.2 . . ?

loop_
_geom_bond_atom_site_label_1
_geom_bond_atom_site_label_2
_geom_bond_distance
_geom_bond_site_symmetry_2
_geom_bond_publ_flag
Ni1 O1W 2.063(5) 3_666 ?
Ni1 O1W 2.063(5) . ?
Ni1 O1 2.052(5) . ?
Ni1 O1 2.052(5) 3_666 ?
Ni1 N1 2.096(6) . ?
Ni1 N1 2.096(6) 3_666 ?
O1W H1WA 0.8750 . ?
O1W H1WB 0.8729 . ?
O1 C1 1.271(9) . ?
O2 C1 1.238(9) . ?
O4 N2 1.242(9) . ?
O3 N2 1.225(9) . ?
N1 C2 1.340(10) . ?
N1 C6 1.339(10) . ?
C1 C2 1.521(10) . ?
C2 C3 1.373(11) . ?
C3 H3 0.9500 . ?
C3 C4 1.382(11) . ?
C4 H4 0.9500 . ?
C4 C5 1.370(11) . ?
C5 N2 1.469(10) . ?
C5 C6 1.393(11) . ?
C6 H6 0.9500 . ?

loop_
_geom_torsion_atom_site_label_1
_geom_torsion_atom_site_label_2
_geom_torsion_atom_site_label_3
_geom_torsion_atom_site_label_4
_geom_torsion
_geom_torsion_site_symmetry_1
_geom_torsion_site_symmetry_2
_geom_torsion_site_symmetry_3
_geom_torsion_site_symmetry_4
_geom_torsion_publ_flag
Ni1 O1 C1 O2 176.4(6) . . . . ?
Ni1 O1 C1 C2 0.0(8) . . . . ?
Ni1 N1 C2 C1 -1.7(8) . . . . ?
Ni1 N1 C2 C3 178.1(6) . . . . ?
Ni1 N1 C6 C5 -178.7(6) . . . . ?
O1 C1 C2 N1 1.2(10) . . . . ?
O1 C1 C2 C3 -178.6(7) . . . . ?
O2 C1 C2 N1 -175.6(7) . . . . ?
O2 C1 C2 C3 4.5(11) . . . . ?
N1 C2 C3 C4 1.6(13) . . . . ?
C1 C2 C3 C4 -178.6(7) . . . . ?
C2 N1 C6 C5 2.7(11) . . . . ?
C2 C3 C4 C5 0.1(12) . . . . ?
C3 C4 C5 N2 -179.5(7) . . . . ?
C3 C4 C5 C6 -0.3(12) . . . . ?
C4 C5 N2 O4 -179.5(7) . . . . ?
C4 C5 N2 O3 3.0(11) . . . . ?
C4 C5 C6 N1 -1.1(12) . . . . ?
N2 C5 C6 N1 178.1(7) . . . . ?
C6 N1 C2 C1 177.1(7) . . . . ?
C6 N1 C2 C3 -3.0(12) . . . . ?
C6 C5 N2 O4 1.3(11) . . . . ?
C6 C5 N2 O3 -176.2(7) . . . . ?
